data_7113647
loop_
_publ_author_name
'Albrecht, Markus'
'Schmid, S\"oren'
'deGroot, Marita'
'Weis, Patrick'
'Fr\"ohlich, Roland'

_publ_section_title
;
 Self-assembly of an unpolar enantiomerically pure helicate-type
 metalla-cryptand
;
_journal_coden_ASTM CHCOFS
_journal_issue 20
_journal_name_full
;
 Chemical Communications (Cambridge, United Kingdom)
;
_journal_page_first 2526
_journal_page_last 2527
_journal_paper_doi 10.1039/b309026d
_journal_year 2003
_chemical_formula_sum 'C69 H54 Br6 Fe2 O18'
_chemical_formula_weight 1762.28
_space_group_IT_number 19
_symmetry_cell_setting orthorhombic
_symmetry_space_group_name_Hall 'P 2ac 2ab'
_symmetry_space_group_name_H-M 'P 21 21 21'
_atom_sites_solution_hydrogens geom
_atom_sites_solution_primary direct
_atom_sites_solution_secondary difmap
_audit_creation_method SHELXL-97
_cell_angle_alpha 90.00
_cell_angle_beta 90.00
_cell_angle_gamma 90.00
_cell_formula_units_Z 4
_cell_length_a 13.353(8)
_cell_length_b 17.002(6)
_cell_length_c 33.065(17)
_cell_measurement_temperature 198(2)
_cell_volume 7507(6)
_computing_cell_refinement 'Collect (Nonius B.V., 1998)'
_computing_data_collection 'Collect (Nonius B.V., 1998)'
_computing_data_reduction 'Denzo-SMN (Otwinowski & Minor, 1997)'
_computing_molecular_graphics 'SCHAKAL (Keller, 1997)'
_computing_publication_material 'SHELXL-97 (Sheldrick, 1997)'
_computing_structure_refinement 'SHELXL-97 (Sheldrick, 1997)'
_computing_structure_solution 'SHELXS-97 (Sheldrick, 1990)'
_diffrn_ambient_temperature 198(2)
_diffrn_measured_fraction_theta_full 0.675
_diffrn_measured_fraction_theta_max 0.675
_diffrn_measurement_device_type 'Nonius KappaCCD'
_diffrn_measurement_method '\w and \f scans'
_diffrn_radiation_monochromator graphite
_diffrn_radiation_source 'rotating anode Nonius FR591'
_diffrn_radiation_type MoK\a
_diffrn_radiation_wavelength 0.71073
_diffrn_reflns_av_R_equivalents 0.0907
_diffrn_reflns_av_sigmaI/netI 0.1028
_diffrn_reflns_limit_h_max 12
_diffrn_reflns_limit_h_min -15
_diffrn_reflns_limit_k_max 21
_diffrn_reflns_limit_k_min -21
_diffrn_reflns_limit_l_max 40
_diffrn_reflns_limit_l_min -40
_diffrn_reflns_number 8311
_diffrn_reflns_theta_full 26.30
_diffrn_reflns_theta_max 26.30
_diffrn_reflns_theta_min 1.35
_exptl_absorpt_coefficient_mu 3.644
_exptl_absorpt_correction_T_max 0.8388
_exptl_absorpt_correction_T_min 0.2909
_exptl_absorpt_correction_type none
_exptl_crystal_colour red
_exptl_crystal_density_diffrn 1.559
_exptl_crystal_density_method 'not measured'
_exptl_crystal_description plate
_exptl_crystal_F_000 3496
_exptl_crystal_size_max 0.45
_exptl_crystal_size_mid 0.20
_exptl_crystal_size_min 0.05
_refine_diff_density_max 0.978
_refine_diff_density_min -0.848
_refine_diff_density_rms 0.137
_refine_ls_abs_structure_details 'Flack H D (1983), Acta Cryst. A39, 876-881'
_refine_ls_abs_structure_Flack 0.02(4)
_refine_ls_extinction_method none
_refine_ls_goodness_of_fit_ref 1.055
_refine_ls_hydrogen_treatment 'refined as riding atoms'
_refine_ls_matrix_type full
_refine_ls_number_parameters 517
_refine_ls_number_reflns 7324
_refine_ls_number_restraints 0
_refine_ls_restrained_S_all 1.055
_refine_ls_R_factor_all 0.2219
_refine_ls_R_factor_gt 0.1354
_refine_ls_shift/su_max 0.000
_refine_ls_shift/su_mean 0.000
_refine_ls_structure_factor_coef Fsqd
_refine_ls_weighting_details 'calc w=1/[\s^2^(Fo^2^)+(0.1102P)^2^+161.8092P] where P=(Fo^2^+2Fc^2^)/3'
_refine_ls_weighting_scheme calc
_refine_ls_wR_factor_gt 0.3017
_refine_ls_wR_factor_ref 0.3624
_reflns_number_gt 3617
_reflns_number_total 7324
_reflns_threshold_expression >2sigma(I)
_cod_duplicate_entry 7104859
_cod_data_source_file b309026d.txt
_cod_data_source_block fro2333
_cod_original_sg_symbol_H-M P212121
_cod_database_code 7113647

loop_
_symmetry_equiv_pos_as_xyz
'x, y, z'
'-x+1/2, -y, z+1/2'
'-x, y+1/2, -z+1/2'
'x+1/2, -y+1/2, -z'

loop_
_atom_site_label
_atom_site_type_symbol
_atom_site_fract_x
_atom_site_fract_y
_atom_site_fract_z
_atom_site_U_iso_or_equiv
_atom_site_adp_type
_atom_site_occupancy
_atom_site_symmetry_multiplicity
_atom_site_calc_flag
_atom_site_refinement_flags
Fe1 Fe 0.7403(4) 0.4556(3) 1.14168(13) 0.0739(14) Uani 1 1 d .
Fe2 Fe 0.9115(4) 0.5083(3) 0.99815(15) 0.0778(15) Uani 1 1 d .
O11 O 0.7999(16) 0.4550(11) 1.1947(5) 0.061(6) Uani 1 1 d .
C11 C 0.890(3) 0.4435(19) 1.2042(9) 0.061(8) Uiso 1 1 d .
C111 C 0.916(3) 0.469(2) 1.2456(10) 0.079(10) Uiso 1 1 d .
C112 C 0.842(4) 0.504(3) 1.2699(14) 0.130(17) Uiso 1 1 d .
H112 H 0.7763 0.5071 1.2594 0.156 Uiso 1 1 calc R
C113 C 0.861(4) 0.535(3) 1.3106(13) 0.114(15) Uiso 1 1 d .
H113 H 0.8084 0.5525 1.3274 0.137 Uiso 1 1 calc R
C114 C 0.961(3) 0.537(2) 1.3232(9) 0.073(9) Uiso 1 1 d .
C115 C 1.037(3) 0.501(2) 1.3008(11) 0.098(12) Uiso 1 1 d .
H115 H 1.1020 0.4932 1.3122 0.117 Uiso 1 1 calc R
C116 C 1.015(3) 0.476(2) 1.2593(11) 0.095(12) Uiso 1 1 d .
H116 H 1.0687 0.4641 1.2414 0.114 Uiso 1 1 calc R
Br11 Br 0.9877(4) 0.5649(3) 1.37527(11) 0.1043(15) Uani 1 1 d .
C12 C 0.964(2) 0.4088(16) 1.1801(8) 0.059(8) Uiso 1 1 d .
H12 H 1.0285 0.3992 1.1908 0.071 Uiso 1 1 calc R
C13 C 0.942(3) 0.3891(19) 1.1413(10) 0.068(9) Uiso 1 1 d .
O13 O 0.8588(19) 0.3959(13) 1.1213(7) 0.083(7) Uani 1 1 d .
C14 C 1.016(3) 0.3406(19) 1.1139(9) 0.074(9) Uiso 1 1 d .
H14 H 0.9820 0.3020 1.0958 0.088 Uiso 1 1 calc R
O14 O 1.0868(19) 0.3047(18) 1.1414(6) 0.099(8) Uani 1 1 d .
C19 C 1.179(3) 0.304(2) 1.1194(10) 0.074(9) Uiso 1 1 d .
C19A C 1.203(4) 0.226(3) 1.1003(13) 0.130(17) Uiso 1 1 d .
H19A H 1.2120 0.1860 1.1214 0.195 Uiso 1 1 calc R
H19B H 1.2650 0.2303 1.0845 0.195 Uiso 1 1 calc R
H19C H 1.1481 0.2102 1.0824 0.195 Uiso 1 1 calc R
C19B C 1.262(3) 0.323(2) 1.1487(11) 0.099(12) Uiso 1 1 d .
H19D H 1.2433 0.3698 1.1645 0.149 Uiso 1 1 calc R
H19E H 1.3239 0.3340 1.1338 0.149 Uiso 1 1 calc R
H19F H 1.2727 0.2787 1.1670 0.149 Uiso 1 1 calc R
O15 O 1.1802(19) 0.3651(18) 1.0899(7) 0.104(9) Uani 1 1 d .
C15 C 1.082(3) 0.408(2) 1.0892(9) 0.071(9) Uiso 1 1 d .
H15 H 1.0850 0.4588 1.1041 0.085 Uiso 1 1 calc R
C16 C 1.044(3) 0.4176(19) 1.0472(9) 0.067(9) Uiso 1 1 d .
O16 O 0.9626(19) 0.452(2) 1.0450(6) 0.110(10) Uani 1 1 d .
C17 C 1.095(3) 0.389(2) 1.0129(10) 0.083(11) Uiso 1 1 d .
H17 H 1.1552 0.3612 1.0179 0.100 Uiso 1 1 calc R
C18 C 1.068(3) 0.397(2) 0.9730(10) 0.069(9) Uiso 1 1 d .
O18 O 0.9919(19) 0.4343(12) 0.9641(6) 0.080(7) Uani 1 1 d .
C181 C 1.142(3) 0.370(2) 0.9395(10) 0.072(9) Uiso 1 1 d .
C182 C 1.189(2) 0.3037(19) 0.9416(9) 0.064(8) Uiso 1 1 d .
H182 H 1.1837 0.2715 0.9649 0.077 Uiso 1 1 calc R
C183 C 1.247(3) 0.280(2) 0.9076(10) 0.089(11) Uiso 1 1 d .
H183 H 1.2858 0.2333 0.9084 0.107 Uiso 1 1 calc R
C184 C 1.245(3) 0.3250(19) 0.8748(9) 0.069(9) Uiso 1 1 d .
C185 C 1.203(2) 0.3946(17) 0.8722(9) 0.062(8) Uiso 1 1 d .
H185 H 1.2173 0.4281 0.8499 0.074 Uiso 1 1 calc R
C186 C 1.136(3) 0.419(2) 0.9034(10) 0.085(11) Uiso 1 1 d .
H186 H 1.0923 0.4625 0.9008 0.102 Uiso 1 1 calc R
Br18 Br 1.3287(3) 0.2953(3) 0.83004(11) 0.0962(13) Uani 1 1 d .
O21 O 0.6654(18) 0.3600(11) 1.1529(6) 0.070(6) Uani 1 1 d .
C21 C 0.585(3) 0.337(2) 1.1322(11) 0.078(10) Uiso 1 1 d .
C211 C 0.541(3) 0.2633(19) 1.1519(9) 0.068(9) Uiso 1 1 d .
C212 C 0.477(3) 0.217(2) 1.1313(12) 0.100(12) Uiso 1 1 d .
H212 H 0.4540 0.2321 1.1052 0.119 Uiso 1 1 calc R
C213 C 0.442(4) 0.143(3) 1.1485(14) 0.116(15) Uiso 1 1 d .
H213 H 0.4072 0.1045 1.1333 0.139 Uiso 1 1 calc R
C214 C 0.465(4) 0.133(3) 1.1902(15) 0.118(15) Uiso 1 1 d .
C215 C 0.520(4) 0.178(3) 1.2090(14) 0.123(16) Uiso 1 1 d .
H215 H 0.5370 0.1639 1.2359 0.148 Uiso 1 1 calc R
C216 C 0.562(3) 0.254(2) 1.1932(11) 0.089(11) Uiso 1 1 d .
H216 H 0.5982 0.2907 1.2090 0.107 Uiso 1 1 calc R
Br21 Br 0.4209(6) 0.0380(4) 1.2146(2) 0.180(3) Uani 1 1 d .
C22 C 0.550(3) 0.362(2) 1.0974(10) 0.081(10) Uiso 1 1 d .
H22 H 0.4921 0.3386 1.0857 0.097 Uiso 1 1 calc R
C23 C 0.600(3) 0.429(2) 1.0766(11) 0.079(11) Uiso 1 1 d .
O23 O 0.687(2) 0.4524(12) 1.0865(6) 0.077(7) Uani 1 1 d .
C24 C 0.562(3) 0.451(2) 1.0357(9) 0.066(9) Uiso 1 1 d .
H24 H 0.5683 0.5090 1.0322 0.079 Uiso 1 1 calc R
O24 O 0.4646(17) 0.4287(15) 1.0289(6) 0.081(7) Uani 1 1 d .
C29 C 0.448(3) 0.3953(19) 0.9903(10) 0.067(9) Uiso 1 1 d .
C29B C 0.367(3) 0.430(2) 0.9675(10) 0.083(10) Uiso 1 1 d .
H29A H 0.3033 0.4103 0.9779 0.125 Uiso 1 1 calc R
H29B H 0.3740 0.4149 0.9389 0.125 Uiso 1 1 calc R
H29C H 0.3699 0.4870 0.9700 0.125 Uiso 1 1 calc R
C29A C 0.429(3) 0.305(2) 0.9944(10) 0.091(11) Uiso 1 1 d .
H29D H 0.4852 0.2806 1.0085 0.136 Uiso 1 1 calc R
H29E H 0.4215 0.2819 0.9675 0.136 Uiso 1 1 calc R
H29F H 0.3671 0.2967 1.0100 0.136 Uiso 1 1 calc R
O25 O 0.5419(18) 0.408(2) 0.9697(6) 0.113(11) Uani 1 1 d .
C25 C 0.617(3) 0.409(2) 1.0008(10) 0.078(10) Uiso 1 1 d .
H25 H 0.6387 0.3550 1.0085 0.094 Uiso 1 1 calc R
C26 C 0.703(3) 0.456(2) 0.9831(10) 0.073(9) Uiso 1 1 d .
O26 O 0.7862(17) 0.4460(17) 1.0012(5) 0.092(8) Uani 1 1 d .
C27 C 0.692(3) 0.516(2) 0.9516(9) 0.077(10) Uiso 1 1 d .
H27 H 0.6263 0.5291 0.9426 0.093 Uiso 1 1 calc R
C28 C 0.773(3) 0.552(2) 0.9345(10) 0.077(10) Uiso 1 1 d .
O28 O 0.8582(19) 0.5495(15) 0.9474(5) 0.083(8) Uani 1 1 d .
C281 C 0.756(4) 0.604(2) 0.8966(12) 0.096(12) Uiso 1 1 d .
C282 C 0.665(3) 0.620(2) 0.8820(11) 0.091(12) Uiso 1 1 d .
H282 H 0.6077 0.6009 0.8962 0.109 Uiso 1 1 calc R
C283 C 0.650(4) 0.664(2) 0.8458(12) 0.102(13) Uiso 1 1 d .
H283 H 0.5869 0.6855 0.8384 0.122 Uiso 1 1 calc R
C285 C 0.823(4) 0.652(3) 0.8350(15) 0.132(17) Uiso 1 1 d .
H285 H 0.8794 0.6690 0.8197 0.158 Uiso 1 1 calc R
C284 C 0.735(4) 0.673(3) 0.8225(13) 0.108(14) Uiso 1 1 d .
C286 C 0.842(4) 0.605(2) 0.8705(12) 0.105(13) Uiso 1 1 d .
H286 H 0.9033 0.5788 0.8760 0.126 Uiso 1 1 calc R
Br28 Br 0.7222(5) 0.7203(3) 0.77049(12) 0.129(2) Uani 1 1 d .
O31 O 0.6158(17) 0.5080(12) 1.1633(6) 0.070(6) Uani 1 1 d .
C31 C 0.585(3) 0.581(2) 1.1536(10) 0.082(10) Uiso 1 1 d .
C311 C 0.469(3) 0.577(2) 1.1550(11) 0.089(11) Uiso 1 1 d .
C312 C 0.417(3) 0.646(2) 1.1427(11) 0.093(11) Uiso 1 1 d .
H312 H 0.4555 0.6893 1.1332 0.111 Uiso 1 1 calc R
C313 C 0.319(3) 0.653(3) 1.1438(11) 0.097(12) Uiso 1 1 d .
H313 H 0.2882 0.6982 1.1327 0.117 Uiso 1 1 calc R
C314 C 0.261(4) 0.594(3) 1.1611(15) 0.129(16) Uiso 1 1 d .
C315 C 0.314(5) 0.536(4) 1.1828(17) 0.17(2) Uiso 1 1 d .
H315 H 0.2801 0.4953 1.1970 0.208 Uiso 1 1 calc R
C316 C 0.424(5) 0.540(3) 1.1824(15) 0.141(18) Uiso 1 1 d .
H316 H 0.4608 0.5145 1.2031 0.170 Uiso 1 1 calc R
Br31 Br 0.1271(4) 0.5951(3) 1.1625(2) 0.146(2) Uani 1 1 d .
C32 C 0.641(3) 0.631(2) 1.1363(10) 0.089(11) Uiso 1 1 d .
H32 H 0.6087 0.6775 1.1272 0.107 Uiso 1 1 calc R
C33 C 0.747(3) 0.6278(18) 1.1285(9) 0.060(8) Uiso 1 1 d .
O33 O 0.7870(18) 0.5610(14) 1.1307(5) 0.086(8) Uani 1 1 d .
C34 C 0.803(2) 0.6921(16) 1.1154(7) 0.052(7) Uiso 1 1 d .
H34 H 0.8725 0.6889 1.1267 0.063 Uiso 1 1 calc R
O34 O 0.760(2) 0.7652(12) 1.1255(8) 0.095(8) Uani 1 1 d .
C39 C 0.782(3) 0.831(2) 1.1006(11) 0.089(11) Uiso 1 1 d .
C39B C 0.866(4) 0.877(3) 1.1142(13) 0.123(16) Uiso 1 1 d .
H39A H 0.8421 0.9198 1.1316 0.184 Uiso 1 1 calc R
H39B H 0.9012 0.8991 1.0908 0.184 Uiso 1 1 calc R
H39C H 0.9117 0.8433 1.1296 0.184 Uiso 1 1 calc R
C39A C 0.695(4) 0.860(3) 1.0842(14) 0.131(17) Uiso 1 1 d .
H39D H 0.6411 0.8218 1.0878 0.197 Uiso 1 1 calc R
H39E H 0.7045 0.8705 1.0553 0.197 Uiso 1 1 calc R
H39F H 0.6766 0.9095 1.0979 0.197 Uiso 1 1 calc R
O35 O 0.831(2) 0.7841(14) 1.0653(8) 0.101(8) Uani 1 1 d .
C35 C 0.808(3) 0.6994(18) 1.0695(8) 0.063(8) Uiso 1 1 d .
H35 H 0.7403 0.6888 1.0581 0.076 Uiso 1 1 calc R
C36 C 0.882(3) 0.658(2) 1.0457(10) 0.082(11) Uiso 1 1 d .
O36 O 0.8432(15) 0.5914(11) 1.0297(6) 0.067(6) Uani 1 1 d .
C37 C 0.982(3) 0.671(2) 1.0487(11) 0.091(11) Uiso 1 1 d .
H37 H 1.0053 0.7079 1.0682 0.110 Uiso 1 1 calc R
C38 C 1.051(3) 0.632(2) 1.0240(11) 0.082(11) Uiso 1 1 d .
O38 O 1.0331(18) 0.5754(13) 1.0012(7) 0.084(7) Uani 1 1 d .
C381 C 1.165(3) 0.6519(18) 1.0285(8) 0.059(8) Uiso 1 1 d .
C382 C 1.190(3) 0.731(2) 1.0349(9) 0.078(10) Uiso 1 1 d .
H382 H 1.1427 0.7718 1.0380 0.093 Uiso 1 1 calc R
C383 C 1.300(3) 0.742(2) 1.0361(9) 0.076(10) Uiso 1 1 d .
H383 H 1.3279 0.7934 1.0371 0.091 Uiso 1 1 calc R
C384 C 1.361(3) 0.677(2) 1.0359(10) 0.080(10) Uiso 1 1 d .
C385 C 1.332(4) 0.603(3) 1.0320(11) 0.105(13) Uiso 1 1 d .
H385 H 1.3786 0.5612 1.0303 0.126 Uiso 1 1 calc R
C386 C 1.226(3) 0.589(2) 1.0303(9) 0.073(9) Uiso 1 1 d .
H386 H 1.2000 0.5374 1.0305 0.088 Uiso 1 1 calc R
Br38 Br 1.5014(4) 0.6952(3) 1.03781(13) 0.1126(16) Uani 1 1 d .

loop_
_atom_site_aniso_label
_atom_site_aniso_U_11
_atom_site_aniso_U_22
_atom_site_aniso_U_33
_atom_site_aniso_U_23
_atom_site_aniso_U_13
_atom_site_aniso_U_12
Fe1 0.072(4) 0.088(3) 0.061(3) -0.002(2) -0.007(2) 0.006(3)
Fe2 0.063(4) 0.091(4) 0.080(4) -0.001(3) -0.003(3) 0.001(3)
O11 0.062(16) 0.048(11) 0.073(13) -0.008(9) 0.022(11) -0.011(11)
Br11 0.119(4) 0.136(4) 0.058(2) -0.006(2) -0.004(2) -0.009(3)
O13 0.074(19) 0.089(17) 0.085(17) 0.003(12) 0.024(13) 0.020(15)
O14 0.08(2) 0.16(2) 0.055(14) 0.004(14) -0.012(13) 0.008(19)
O15 0.059(18) 0.15(3) 0.101(19) 0.026(16) 0.019(14) 0.015(18)
O16 0.058(18) 0.23(3) 0.044(13) 0.014(15) 0.000(10) -0.01(2)
O18 0.078(18) 0.070(14) 0.091(16) -0.002(11) -0.014(13) 0.038(14)
Br18 0.094(3) 0.118(3) 0.077(2) -0.012(2) 0.014(2) -0.004(3)
O21 0.092(19) 0.054(12) 0.063(13) -0.004(9) -0.023(12) 0.009(13)
Br21 0.143(6) 0.164(6) 0.234(7) 0.077(5) -0.021(5) -0.055(5)
O23 0.09(2) 0.062(13) 0.077(14) 0.021(10) 0.023(13) -0.003(14)
O24 0.046(16) 0.13(2) 0.066(14) -0.002(13) -0.004(10) 0.008(14)
O25 0.060(17) 0.25(3) 0.025(10) -0.009(14) -0.001(10) -0.01(2)
O26 0.072(18) 0.18(2) 0.020(10) 0.010(12) 0.006(9) 0.015(18)
O28 0.084(19) 0.13(2) 0.032(11) -0.010(11) -0.002(10) -0.044(17)
Br28 0.165(5) 0.154(5) 0.068(3) 0.023(3) -0.005(3) 0.007(4)
O31 0.073(17) 0.067(13) 0.071(14) -0.009(10) -0.003(11) 0.017(12)
Br31 0.077(4) 0.122(4) 0.239(7) -0.024(4) 0.013(4) 0.001(3)
O33 0.11(2) 0.121(19) 0.027(10) -0.024(10) -0.029(10) 0.053(17)
O34 0.09(2) 0.046(12) 0.14(2) -0.023(12) 0.015(16) 0.017(14)
O35 0.09(2) 0.077(17) 0.13(2) 0.017(15) -0.004(16) 0.016(17)
O36 0.043(14) 0.045(11) 0.113(17) 0.008(11) -0.007(12) 0.004(11)
O38 0.066(18) 0.082(16) 0.105(18) -0.012(13) 0.007(13) 0.016(14)
Br38 0.073(3) 0.145(4) 0.120(3) 0.017(3) -0.007(3) -0.013(3)

loop_
_atom_type_symbol
_atom_type_description
_atom_type_scat_dispersion_real
_atom_type_scat_dispersion_imag
_atom_type_scat_source
C C 0.0033 0.0016 'International Tables Vol C Tables 4.2.6.8 and 6.1.1.4'
H H 0.0000 0.0000 'International Tables Vol C Tables 4.2.6.8 and 6.1.1.4'
O O 0.0106 0.0060 'International Tables Vol C Tables 4.2.6.8 and 6.1.1.4'
Fe Fe 0.3463 0.8444 'International Tables Vol C Tables 4.2.6.8 and 6.1.1.4'
Br Br -0.2901 2.4595 'International Tables Vol C Tables 4.2.6.8 and 6.1.1.4'

loop_
_geom_angle_atom_site_label_1
_geom_angle_atom_site_label_2
_geom_angle_atom_site_label_3
_geom_angle
O11 Fe1 O33 92.4(8)
O11 Fe1 O21 92.0(8)
O33 Fe1 O21 167.8(10)
O11 Fe1 O23 176.3(10)
O33 Fe1 O23 88.1(8)
O21 Fe1 O23 88.2(9)
O11 Fe1 O13 88.7(9)
O33 Fe1 O13 98.8(10)
O21 Fe1 O13 92.7(10)
O23 Fe1 O13 87.6(10)
O11 Fe1 O31 91.2(8)
O33 Fe1 O31 85.6(9)
O21 Fe1 O31 83.0(9)
O23 Fe1 O31 92.5(9)
O13 Fe1 O31 175.6(10)
O16 Fe2 O28 171.7(13)
O16 Fe2 O36 95.2(11)
O28 Fe2 O36 91.6(10)
O16 Fe2 O26 89.7(10)
O28 Fe2 O26 85.8(9)
O36 Fe2 O26 88.1(10)
O16 Fe2 O38 87.4(11)
O28 Fe2 O38 97.8(10)
O36 Fe2 O38 86.5(9)
O26 Fe2 O38 173.6(9)
O16 Fe2 O18 87.3(11)
O28 Fe2 O18 86.4(10)
O36 Fe2 O18 173.1(10)
O26 Fe2 O18 98.3(10)
O38 Fe2 O18 87.2(10)
C11 O11 Fe1 128.6(19)
O11 C11 C12 127(3)
O11 C11 C111 114(3)
C12 C11 C111 119(3)
C112 C111 C116 116(4)
C112 C111 C11 119(4)
C116 C111 C11 123(3)
C111 C112 C113 124(5)
C114 C113 C112 117(4)
C113 C114 C115 122(4)
C113 C114 Br11 119(3)
C115 C114 Br11 118(3)
C114 C115 C116 118(4)
C111 C116 C115 121(4)
C13 C12 C11 119(3)
O13 C13 C12 130(3)
O13 C13 C14 107(3)
C12 C13 C14 122(3)
C13 O13 Fe1 123(2)
O14 C14 C13 106(3)
O14 C14 C15 105(3)
C13 C14 C15 105(3)
C19 O14 C14 104(2)
O14 C19 O15 110(3)
O14 C19 C19A 114(3)
O15 C19 C19A 111(3)
O14 C19 C19B 108(3)
O15 C19 C19B 106(3)
C19A C19 C19B 108(4)
C19 O15 C15 111(3)
C16 C15 O15 112(3)
C16 C15 C14 111(3)
O15 C15 C14 97(2)
O16 C16 C17 123(3)
O16 C16 C15 114(3)
C17 C16 C15 123(4)
C16 O16 Fe2 126(2)
C18 C17 C16 127(4)
O18 C18 C17 120(3)
O18 C18 C181 121(3)
C17 C18 C181 119(3)
C18 O18 Fe2 129(2)
C182 C181 C186 125(3)
C182 C181 C18 122(3)
C186 C181 C18 112(3)
C181 C182 C183 118(3)
C184 C183 C182 118(4)
C185 C184 C183 125(3)
C185 C184 Br18 116(2)
C183 C184 Br18 118(3)
C184 C185 C186 119(3)
C185 C186 C181 113(3)
C21 O21 Fe1 124(2)
C22 C21 O21 129(4)
C22 C21 C211 121(3)
O21 C21 C211 110(3)
C212 C211 C216 123(3)
C212 C211 C21 121(3)
C216 C211 C21 116(3)
C211 C212 C213 121(4)
C214 C213 C212 114(4)
C215 C214 C213 123(5)
C215 C214 Br21 120(4)
C213 C214 Br21 116(4)
C214 C215 C216 125(5)
C211 C216 C215 111(4)
C21 C22 C23 120(4)
O23 C23 C22 122(3)
O23 C23 C24 117(3)
C22 C23 C24 117(3)
C23 O23 Fe1 125(2)
O24 C24 C23 114(3)
O24 C24 C25 102(3)
C23 C24 C25 114(3)
C24 O24 C29 114(2)
O24 C29 C29B 115(3)
O24 C29 O25 103(3)
C29B C29 O25 110(3)
O24 C29 C29A 110(3)
C29B C29 C29A 109(3)
O25 C29 C29A 110(3)
C25 O25 C29 106(2)
O25 C25 C26 105(3)
O25 C25 C24 102(3)
C26 C25 C24 114(3)
O26 C26 C27 122(3)
O26 C26 C25 114(3)
C27 C26 C25 124(3)
C26 O26 Fe2 130(2)
C28 C27 C26 121(4)
O28 C28 C27 125(3)
O28 C28 C281 117(4)
C27 C28 C281 118(4)
C28 O28 Fe2 131(2)
C282 C281 C286 121(4)
C282 C281 C28 123(4)
C286 C281 C28 112(4)
C281 C282 C283 122(4)
C284 C283 C282 114(4)
C284 C285 C286 125(5)
C285 C284 C283 123(5)
C285 C284 Br28 119(4)
C283 C284 Br28 118(4)
C281 C286 C285 111(5)
C31 O31 Fe1 125(2)
C32 C31 O31 123(4)
C32 C31 C311 129(4)
O31 C31 C311 105(3)
C316 C311 C312 113(5)
C316 C311 C31 121(4)
C312 C311 C31 116(4)
C313 C312 C311 123(4)
C312 C313 C314 120(5)
C313 C314 C315 115(6)
C313 C314 Br31 124(4)
C315 C314 Br31 120(5)
C314 C315 C316 118(6)
C311 C316 C315 121(6)
C31 C32 C33 129(4)
O33 C33 C34 120(3)
O33 C33 C32 116(3)
C34 C33 C32 124(3)
C33 O33 Fe1 136(2)
C33 C34 O34 113(3)
C33 C34 C35 113(2)
O34 C34 C35 101(2)
C34 O34 C39 118(3)
C39A C39 O34 109(4)
C39A C39 C39B 126(5)
O34 C39 C39B 114(4)
C39A C39 O35 104(3)
O34 C39 O35 96(3)
C39B C39 O35 101(3)
C35 O35 C39 110(2)
C36 C35 O35 107(3)
C36 C35 C34 122(3)
O35 C35 C34 101(2)
O36 C36 C37 123(4)
O36 C36 C35 111(3)
C37 C36 C35 123(4)
C36 O36 Fe2 129(2)
C36 C37 C38 122(4)
O38 C38 C37 126(4)
O38 C38 C381 115(3)
C37 C38 C381 119(3)
C38 O38 Fe2 129(3)
C386 C381 C382 127(3)
C386 C381 C38 115(3)
C382 C381 C38 117(3)
C381 C382 C383 112(3)
C384 C383 C382 119(3)
C385 C384 C383 126(4)
C385 C384 Br38 116(3)
C383 C384 Br38 117(3)
C384 C385 C386 116(4)
C381 C386 C385 118(4)

loop_
_geom_bond_atom_site_label_1
_geom_bond_atom_site_label_2
_geom_bond_distance
Fe1 O11 1.93(2)
Fe1 O33 1.93(3)
Fe1 O21 1.94(2)
Fe1 O23 1.96(2)
Fe1 O13 2.00(2)
Fe1 O31 2.02(2)
Fe2 O16 1.94(3)
Fe2 O28 1.95(2)
Fe2 O36 1.98(2)
Fe2 O26 1.98(3)
Fe2 O38 1.99(3)
Fe2 O18 2.00(2)
O11 C11 1.25(4)
C11 C12 1.40(4)
C11 C111 1.48(4)
C111 C112 1.40(6)
C111 C116 1.41(5)
C112 C113 1.47(5)
C113 C114 1.39(5)
C114 C115 1.41(5)
C114 Br11 1.82(3)
C115 C116 1.47(5)
C12 C13 1.36(4)
C13 O13 1.30(4)
C13 C14 1.58(5)
C14 O14 1.45(4)
C14 C15 1.66(4)
O14 C19 1.43(4)
C19 O15 1.43(4)
C19 C19A 1.50(5)
C19 C19B 1.51(5)
O15 C15 1.50(4)
C15 C16 1.49(4)
C16 O16 1.23(4)
C16 C17 1.41(5)
C17 C18 1.38(4)
C18 O18 1.22(4)
C18 C181 1.56(5)
C181 C182 1.29(4)
C181 C186 1.45(4)
C182 C183 1.42(4)
C183 C184 1.33(4)
C184 C185 1.31(4)
C184 Br18 1.92(3)
C185 C186 1.43(4)
O21 C21 1.34(4)
C21 C22 1.32(4)
C21 C211 1.52(5)
C211 C212 1.35(5)
C211 C216 1.40(4)
C212 C213 1.45(5)
C213 C214 1.42(5)
C214 C215 1.23(6)
C214 Br21 1.90(5)
C215 C216 1.50(6)
C22 C23 1.48(5)
C23 O23 1.28(4)
C23 C24 1.49(4)
C24 O24 1.38(4)
C24 C25 1.54(4)
O24 C29 1.42(4)
C29 C29B 1.44(4)
C29 O25 1.44(4)
C29 C29A 1.56(5)
O25 C25 1.44(4)
C25 C26 1.52(5)
C26 O26 1.27(4)
C26 C27 1.46(4)
C27 C28 1.38(5)
C28 O28 1.21(4)
C28 C281 1.55(5)
C281 C282 1.34(5)
C281 C286 1.44(5)
C282 C283 1.43(5)
C283 C284 1.38(6)
C285 C284 1.29(6)
C285 C286 1.44(6)
C284 Br28 1.91(4)
O31 C31 1.34(4)
C31 C32 1.27(5)
C31 C311 1.56(5)
C311 C316 1.26(6)
C311 C312 1.41(5)
C312 C313 1.31(5)
C313 C314 1.39(6)
C314 C315 1.41(7)
C314 Br31 1.79(5)
C315 C316 1.46(7)
C32 C33 1.44(5)
C33 O33 1.26(3)
C33 C34 1.39(4)
C34 O34 1.41(3)
C34 C35 1.52(3)
O34 C39 1.43(4)
C39 C39A 1.38(6)
C39 C39B 1.43(5)
C39 O35 1.56(4)
O35 C35 1.48(4)
C35 C36 1.44(4)
C36 O36 1.35(4)
C36 C37 1.35(5)
C37 C38 1.41(5)
C38 O38 1.24(4)
C38 C381 1.56(5)
C381 C386 1.34(4)
C381 C382 1.40(4)
C382 C383 1.48(5)
C383 C384 1.36(4)
C384 C385 1.33(5)
C384 Br38 1.90(4)
C385 C386 1.43(5)

loop_
_geom_torsion_atom_site_label_1
_geom_torsion_atom_site_label_2
_geom_torsion_atom_site_label_3
_geom_torsion_atom_site_label_4
_geom_torsion
O33 Fe1 O11 C11 -80(3)
O21 Fe1 O11 C11 112(3)
O23 Fe1 O11 C11 19(15)
O13 Fe1 O11 C11 19(3)
O31 Fe1 O11 C11 -165(3)
Fe1 O11 C11 C12 -18(5)
Fe1 O11 C11 C111 163(2)
O11 C11 C111 C112 -1(5)
C12 C11 C111 C112 -180(4)
O11 C11 C111 C116 -167(3)
C12 C11 C111 C116 14(5)
C116 C111 C112 C113 -10(7)
C11 C111 C112 C113 -177(4)
C111 C112 C113 C114 7(7)
C112 C113 C114 C115 -9(6)
C112 C113 C114 Br11 -174(3)
C113 C114 C115 C116 13(6)
Br11 C114 C115 C116 178(3)
C112 C111 C116 C115 14(6)
C11 C111 C116 C115 -180(3)
C114 C115 C116 C111 -16(6)
O11 C11 C12 C13 5(5)
C111 C11 C12 C13 -176(3)
C11 C12 C13 O13 -1(5)
C11 C12 C13 C14 -172(3)
C12 C13 O13 Fe1 10(5)
C14 C13 O13 Fe1 -177.9(18)
O11 Fe1 O13 C13 -15(3)
O33 Fe1 O13 C13 77(3)
O21 Fe1 O13 C13 -107(3)
O23 Fe1 O13 C13 165(3)
O31 Fe1 O13 C13 -103(13)
O13 C13 C14 O14 -155(3)
C12 C13 C14 O14 17(4)
O13 C13 C14 C15 94(3)
C12 C13 C14 C15 -93(3)
C13 C14 O14 C19 -146(3)
C15 C14 O14 C19 -36(3)
C14 O14 C19 O15 26(4)
C14 O14 C19 C19A -99(4)
C14 O14 C19 C19B 141(3)
O14 C19 O15 C15 -4(4)
C19A C19 O15 C15 123(4)
C19B C19 O15 C15 -120(3)
C19 O15 C15 C16 -132(3)
C19 O15 C15 C14 -17(3)
O14 C14 C15 C16 148(3)
C13 C14 C15 C16 -101(3)
O14 C14 C15 O15 32(3)
C13 C14 C15 O15 143(3)
O15 C15 C16 O16 180(3)
C14 C15 C16 O16 73(4)
O15 C15 C16 C17 0(4)
C14 C15 C16 C17 -107(4)
C17 C16 O16 Fe2 -24(5)
C15 C16 O16 Fe2 157(2)
O28 Fe2 O16 C16 69(8)
O36 Fe2 O16 C16 -145(3)
O26 Fe2 O16 C16 127(3)
O38 Fe2 O16 C16 -59(3)
O18 Fe2 O16 C16 29(3)
O16 C16 C17 C18 3(6)
C15 C16 C17 C18 -178(3)
C16 C17 C18 O18 2(6)
C16 C17 C18 C181 172(3)
C17 C18 O18 Fe2 15(5)
C181 C18 O18 Fe2 -155(2)
O16 Fe2 O18 C18 -25(3)
O28 Fe2 O18 C18 160(3)
O36 Fe2 O18 C18 86(8)
O26 Fe2 O18 C18 -114(3)
O38 Fe2 O18 C18 62(3)
O18 C18 C181 C182 -143(4)
C17 C18 C181 C182 46(5)
O18 C18 C181 C186 24(5)
C17 C18 C181 C186 -147(3)
C186 C181 C182 C183 8(6)
C18 C181 C182 C183 173(3)
C181 C182 C183 C184 -4(5)
C182 C183 C184 C185 8(6)
C182 C183 C184 Br18 177(2)
C183 C184 C185 C186 -14(6)
Br18 C184 C185 C186 177(2)
C184 C185 C186 C181 14(5)
C182 C181 C186 C185 -12(5)
C18 C181 C186 C185 -179(3)
O11 Fe1 O21 C21 161(3)
O33 Fe1 O21 C21 50(5)
O23 Fe1 O21 C21 -23(3)
O13 Fe1 O21 C21 -110(3)
O31 Fe1 O21 C21 70(3)
Fe1 O21 C21 C22 13(5)
Fe1 O21 C21 C211 -174.9(19)
C22 C21 C211 C212 11(6)
O21 C21 C211 C212 -162(3)
C22 C21 C211 C216 -162(4)
O21 C21 C211 C216 25(4)
C216 C211 C212 C213 -14(6)
C21 C211 C212 C213 174(4)
C211 C212 C213 C214 12(6)
C212 C213 C214 C215 -9(7)
C212 C213 C214 Br21 180(3)
C213 C214 C215 C216 7(9)
Br21 C214 C215 C216 178(3)
C212 C211 C216 C215 10(5)
C21 C211 C216 C215 -177(4)
C214 C215 C216 C211 -7(7)
O21 C21 C22 C23 -2(6)
C211 C21 C22 C23 -174(3)
C21 C22 C23 O23 14(6)
C21 C22 C23 C24 175(3)
C22 C23 O23 Fe1 -36(5)
C24 C23 O23 Fe1 163(2)
O11 Fe1 O23 C23 128(13)
O33 Fe1 O23 C23 -133(3)
O21 Fe1 O23 C23 35(3)
O13 Fe1 O23 C23 128(3)
O31 Fe1 O23 C23 -48(3)
O23 C23 C24 O24 -175(3)
C22 C23 C24 O24 24(4)
O23 C23 C24 C25 69(4)
C22 C23 C24 C25 -92(4)
C23 C24 O24 C29 -137(3)
C25 C24 O24 C29 -14(4)
C24 O24 C29 C29B -128(3)
C24 O24 C29 O25 -8(4)
C24 O24 C29 C29A 109(4)
O24 C29 O25 C25 28(3)
C29B C29 O25 C25 152(3)
C29A C29 O25 C25 -89(3)
C29 O25 C25 C26 -156(3)
C29 O25 C25 C24 -36(3)
O24 C24 C25 O25 30(3)
C23 C24 C25 O25 153(3)
O24 C24 C25 C26 143(3)
C23 C24 C25 C26 -94(4)
O25 C25 C26 O26 -162(3)
C24 C25 C26 O26 87(4)
O25 C25 C26 C27 26(4)
C24 C25 C26 C27 -85(4)
C27 C26 O26 Fe2 8(5)
C25 C26 O26 Fe2 -165(2)
O16 Fe2 O26 C26 168(3)
O28 Fe2 O26 C26 -19(3)
O36 Fe2 O26 C26 73(3)
O38 Fe2 O26 C26 105(9)
O18 Fe2 O26 C26 -105(3)
O26 C26 C27 C28 13(5)
C25 C26 C27 C28 -175(3)
C26 C27 C28 O28 -12(6)
C26 C27 C28 C281 170(3)
C27 C28 O28 Fe2 -9(6)
C281 C28 O28 Fe2 169(2)
O16 Fe2 O28 C28 78(9)
O36 Fe2 O28 C28 -67(3)
O26 Fe2 O28 C28 21(3)
O38 Fe2 O28 C28 -154(3)
O18 Fe2 O28 C28 119(4)
O28 C28 C281 C282 -172(4)
C27 C28 C281 C282 6(6)
O28 C28 C281 C286 32(5)
C27 C28 C281 C286 -150(4)
C286 C281 C282 C283 -22(7)
C28 C281 C282 C283 -177(3)
C281 C282 C283 C284 14(6)
C286 C285 C284 C283 12(8)
C286 C285 C284 Br28 -170(3)
C282 C283 C284 C285 -9(7)
C282 C283 C284 Br28 173(3)
C282 C281 C286 C285 22(6)
C28 C281 C286 C285 179(4)
C284 C285 C286 C281 -17(7)
O11 Fe1 O31 C31 114(3)
O33 Fe1 O31 C31 22(2)
O21 Fe1 O31 C31 -154(3)
O23 Fe1 O31 C31 -66(3)
O13 Fe1 O31 C31 -157(12)
Fe1 O31 C31 C32 -15(5)
Fe1 O31 C31 C311 148(2)
C32 C31 C311 C316 -158(5)
O31 C31 C311 C316 41(5)
C32 C31 C311 C312 -14(6)
O31 C31 C311 C312 -175(3)
C316 C311 C312 C313 -30(6)
C31 C311 C312 C313 -177(4)
C311 C312 C313 C314 6(6)
C312 C313 C314 C315 10(7)
C312 C313 C314 Br31 -177(3)
C313 C314 C315 C316 -4(8)
Br31 C314 C315 C316 -177(4)
C312 C311 C316 C315 36(7)
C31 C311 C316 C315 -179(5)
C314 C315 C316 C311 -21(8)
O31 C31 C32 C33 -9(6)
C311 C31 C32 C33 -168(3)
C31 C32 C33 O33 17(6)
C31 C32 C33 C34 -169(4)
C34 C33 O33 Fe1 -173.0(18)
C32 C33 O33 Fe1 1(4)
O11 Fe1 O33 C33 -107(2)
O21 Fe1 O33 C33 4(5)
O23 Fe1 O33 C33 77(2)
O13 Fe1 O33 C33 164(2)
O31 Fe1 O33 C33 -16(2)
O33 C33 C34 O34 -162(2)
C32 C33 C34 O34 24(4)
O33 C33 C34 C35 84(3)
C32 C33 C34 C35 -90(4)
C33 C34 O34 C39 -153(3)
C35 C34 O34 C39 -32(4)
C34 O34 C39 C39A 120(4)
C34 O34 C39 C39B -93(4)
C34 O34 C39 O35 12(4)
C39A C39 O35 C35 -98(4)
O34 C39 O35 C35 13(4)
C39B C39 O35 C35 130(3)
C39 O35 C35 C36 -160(3)
C39 O35 C35 C34 -31(3)
C33 C34 C35 C36 -86(4)
O34 C34 C35 C36 153(3)
C33 C34 C35 O35 157(3)
O34 C34 C35 O35 35(3)
O35 C35 C36 O36 -147(3)
C34 C35 C36 O36 98(4)
O35 C35 C36 C37 51(5)
C34 C35 C36 C37 -64(5)
C37 C36 O36 Fe2 -13(5)
C35 C36 O36 Fe2 -175.1(19)
O16 Fe2 O36 C36 83(3)
O28 Fe2 O36 C36 -102(3)
O26 Fe2 O36 C36 173(3)
O38 Fe2 O36 C36 -4(3)
O18 Fe2 O36 C36 -28(9)
O36 C36 C37 C38 23(6)
C35 C36 C37 C38 -178(3)
C36 C37 C38 O38 -10(7)
C36 C37 C38 C381 178(3)
C37 C38 O38 Fe2 -12(6)
C381 C38 O38 Fe2 160(2)
O16 Fe2 O38 C38 -79(3)
O28 Fe2 O38 C38 107(3)
O36 Fe2 O38 C38 16(3)
O26 Fe2 O38 C38 -17(11)
O18 Fe2 O38 C38 -167(3)
O38 C38 C381 C386 -39(4)
C37 C38 C381 C386 134(4)
O38 C38 C381 C382 148(3)
C37 C38 C381 C382 -39(5)
C386 C381 C382 C383 12(5)
C38 C381 C382 C383 -176(3)
C381 C382 C383 C384 -7(4)
C382 C383 C384 C385 5(6)
C382 C383 C384 Br38 -180(2)
C383 C384 C385 C386 -4(6)
Br38 C384 C385 C386 -180(2)
C382 C381 C386 C385 -12(5)
C38 C381 C386 C385 176(3)
C384 C385 C386 C381 7(5)
